data_2207922
loop_
_publ_author_name
'Zibaseresht, Ramin'
'Hartshorn, Richard M.'

_publ_section_title
;
 Hexaaquacopper(II) dinitrate: absence of Jahn--Teller distortion
;
_journal_coeditor_code WM6123
_journal_issue 1
_journal_name_full 'Acta Crystallographica Section E'
_journal_page_first i19
_journal_page_last i22
_journal_paper_doi 10.1107/S1600536805041851
_journal_volume 62
_journal_year 2006
_chemical_formula_iupac '[Cu (H2 O1)6] (N O3)2'
_chemical_formula_moiety 'Cu H12 O6 2+, 2N O3 -'
_chemical_formula_sum 'Cu H12 N2 O12'
_chemical_formula_weight 295.67
_chemical_name_systematic
;
Hexaaquacopper(II) dinitrate
;
_space_group_IT_number 2
_symmetry_cell_setting triclinic
_symmetry_space_group_name_Hall '-P 1'
_symmetry_space_group_name_H-M 'P -1'
_atom_sites_solution_hydrogens geom
_atom_sites_solution_primary direct
_atom_sites_solution_secondary difmap
_audit_creation_method SHELXL-97
_cell_angle_alpha 106.428(2)
_cell_angle_beta 98.399(2)
_cell_angle_gamma 101.504(2)
_cell_formula_units_Z 2
_cell_length_a 5.7404(8)
_cell_length_b 7.6452(10)
_cell_length_c 11.4655(15)
_cell_measurement_reflns_used 2722
_cell_measurement_temperature 93(2)
_cell_measurement_theta_max 26.345
_cell_measurement_theta_min 2.872
_cell_volume 461.84(11)
_computing_cell_refinement 'SAINT-Plus (Bruker, 1999)'
_computing_data_collection 'SMART (Bruker, 1999)'
_computing_data_reduction SAINT-Plus
_computing_molecular_graphics
;
SHELXTL and MERCURY (Version 1.4; Bruno <i>et al.</i>,  2002)
;
_computing_publication_material SHELXTL
_computing_structure_refinement SHELXTL
_computing_structure_solution 'SHELXTL (Sheldrick, 2001)'
_diffrn_ambient_temperature 93(2)
_diffrn_detector_area_resol_mean 8.192
_diffrn_measured_fraction_theta_full 0.953
_diffrn_measured_fraction_theta_max 0.953
_diffrn_measurement_device_type 'Bruker SMART CCD'
_diffrn_measurement_method '\f and \w'
_diffrn_radiation_monochromator graphite
_diffrn_radiation_source 'fine-focus sealed tube'
_diffrn_radiation_type MoK\a
_diffrn_radiation_wavelength 0.71073
_diffrn_reflns_av_R_equivalents 0.0195
_diffrn_reflns_av_sigmaI/netI 0.0287
_diffrn_reflns_limit_h_max 6
_diffrn_reflns_limit_h_min -6
_diffrn_reflns_limit_k_max 8
_diffrn_reflns_limit_k_min -8
_diffrn_reflns_limit_l_max 13
_diffrn_reflns_limit_l_min -13
_diffrn_reflns_number 2917
_diffrn_reflns_theta_full 25.00
_diffrn_reflns_theta_max 25.05
_diffrn_reflns_theta_min 3.71
_diffrn_standards_number 0
_exptl_absorpt_coefficient_mu 2.432
_exptl_absorpt_correction_T_max 0.7438
_exptl_absorpt_correction_T_min 0.3411
_exptl_absorpt_correction_type multi-scan
_exptl_absorpt_process_details '(SADABS; Bruker, 1999)'
_exptl_crystal_colour blue
_exptl_crystal_density_diffrn 2.126
_exptl_crystal_density_method 'not measured'
_exptl_crystal_description block
_exptl_crystal_F_000 302
_exptl_crystal_size_max 0.55
_exptl_crystal_size_mid 0.34
_exptl_crystal_size_min 0.12
_refine_diff_density_max 0.598
_refine_diff_density_min -1.142
_refine_ls_extinction_method none
_refine_ls_goodness_of_fit_ref 0.907
_refine_ls_hydrogen_treatment constr
_refine_ls_matrix_type full
_refine_ls_number_parameters 172
_refine_ls_number_reflns 1556
_refine_ls_number_restraints 18
_refine_ls_restrained_S_all 0.909
_refine_ls_R_factor_all 0.0350
_refine_ls_R_factor_gt 0.0343
_refine_ls_shift/su_max 0.000
_refine_ls_shift/su_mean 0.000
_refine_ls_structure_factor_coef Fsqd
_refine_ls_weighting_details 'w=1/[\s^2^(Fo^2^)+(0.0546P)^2^+2.7318P] where P=(Fo^2^+2Fc^2^)/3'
_refine_ls_weighting_scheme calc
_refine_ls_wR_factor_gt 0.0952
_refine_ls_wR_factor_ref 0.0957
_reflns_number_gt 1494
_reflns_number_total 1556
_reflns_threshold_expression I>2\s(I)
_cod_data_source_file wm6123.cif
_cod_data_source_block II
_cod_original_formula_sum 'Cu H12  N2 O12'
_cod_database_code 2207922
_cod_database_fobs_code 2207922

loop_
_symmetry_equiv_pos_as_xyz
'x, y, z'
'-x, -y, -z'

loop_
_atom_site_label
_atom_site_fract_x
_atom_site_fract_y
_atom_site_fract_z
_atom_site_U_iso_or_equiv
_atom_site_adp_type
_atom_site_calc_flag
_atom_site_refinement_flags
_atom_site_occupancy
_atom_site_type_symbol
Cu 0.17237(7) 0.14519(6) 0.23243(4) 0.00973(18) Uani d . 1 Cu
O1 0.2520(4) -0.0653(4) 0.1031(2) 0.0095(5) Uani d D 1 O
H1A 0.230(7) -0.058(5) 0.018(2) 0.011 Uiso d D 1 H
H1B 0.180(7) -0.189(4) 0.106(3) 0.011 Uiso d D 1 H
O2 0.5425(4) 0.2400(4) 0.3146(2) 0.0094(5) Uani d D 1 O
H2A 0.607(7) 0.372(3) 0.323(3) 0.011 Uiso d D 1 H
H2B 0.581(7) 0.216(5) 0.394(2) 0.011 Uiso d D 1 H
O3 0.0978(4) 0.3582(4) 0.3683(2) 0.0102(5) Uani d D 1 O
H3A 0.185(7) 0.479(4) 0.365(3) 0.012 Uiso d D 1 H
H3B 0.138(7) 0.343(5) 0.449(2) 0.012 Uiso d D 1 H
O4 -0.1905(4) 0.0364(3) 0.1453(2) 0.0088(5) Uani d D 1 O
H4A -0.291(6) 0.107(4) 0.190(3) 0.011 Uiso d D 1 H
H4B -0.234(7) -0.097(3) 0.137(4) 0.011 Uiso d D 1 H
O5 0.2220(4) 0.3095(4) 0.1238(2) 0.0105(5) Uani d D 1 O
H5A 0.388(4) 0.340(5) 0.111(4) 0.013 Uiso d D 1 H
H5B 0.144(6) 0.412(4) 0.134(4) 0.013 Uiso d D 1 H
O6 0.1346(4) -0.0050(4) 0.3531(2) 0.0096(5) Uani d D 1 O
H6A -0.037(4) -0.048(5) 0.352(4) 0.012 Uiso d D 1 H
H6B 0.221(6) -0.102(5) 0.356(4) 0.012 Uiso d D 1 H
N1 0.7929(5) 0.5522(4) 0.1275(3) 0.0093(6) Uani d . 1 N
O11 0.6585(4) 0.6598(4) 0.1232(2) 0.0119(5) Uani d . 1 O
O12 0.7080(4) 0.3869(4) 0.1234(2) 0.0124(5) Uani d . 1 O
O13 1.0202(4) 0.6086(4) 0.1371(2) 0.0132(6) Uani d . 1 O
N2 0.5813(5) 0.7634(4) 0.3903(3) 0.0102(6) Uani d . 1 N
O21 0.6533(5) 0.9126(4) 0.3697(2) 0.0124(5) Uani d . 1 O
O22 0.3683(4) 0.7234(4) 0.4107(2) 0.0145(6) Uani d . 1 O
O23 0.7148(4) 0.6530(4) 0.3925(2) 0.0125(5) Uani d . 1 O

loop_
_atom_site_aniso_label
_atom_site_aniso_U_11
_atom_site_aniso_U_22
_atom_site_aniso_U_33
_atom_site_aniso_U_12
_atom_site_aniso_U_13
_atom_site_aniso_U_23
Cu 0.0058(3) 0.0106(3) 0.0126(3) 0.00079(17) 0.00374(17) 0.00344(18)
O1 0.0078(12) 0.0084(13) 0.0119(12) 0.0012(9) 0.0045(10) 0.0020(10)
O2 0.0050(11) 0.0102(13) 0.0130(12) 0.0003(9) 0.0024(9) 0.0047(10)
O3 0.0091(12) 0.0099(13) 0.0123(12) 0.0027(10) 0.0053(10) 0.0032(10)
O4 0.0052(11) 0.0079(13) 0.0134(12) 0.0013(9) 0.0035(9) 0.0031(10)
O5 0.0067(12) 0.0120(13) 0.0160(13) 0.0021(10) 0.0064(10) 0.0076(10)
O6 0.0058(12) 0.0114(13) 0.0137(12) 0.0014(9) 0.0046(10) 0.0063(10)
N1 0.0081(14) 0.0111(17) 0.0077(14) 0.0011(12) 0.0033(11) 0.0015(11)
O11 0.0095(12) 0.0124(14) 0.0152(13) 0.0043(10) 0.0052(10) 0.0043(10)
O12 0.0095(12) 0.0079(14) 0.0216(14) 0.0007(10) 0.0067(10) 0.0068(10)
O13 0.0051(12) 0.0120(14) 0.0223(14) -0.0007(10) 0.0054(10) 0.0058(11)
N2 0.0080(14) 0.0121(16) 0.0088(14) 0.0016(12) 0.0032(11) 0.0009(12)
O21 0.0119(12) 0.0108(14) 0.0180(13) 0.0023(10) 0.0081(10) 0.0078(10)
O22 0.0065(12) 0.0137(15) 0.0227(14) -0.0003(10) 0.0065(10) 0.0049(11)
O23 0.0106(12) 0.0135(14) 0.0143(13) 0.0054(10) 0.0043(10) 0.0037(10)

loop_
_atom_type_symbol
_atom_type_description
_atom_type_scat_dispersion_real
_atom_type_scat_dispersion_imag
_atom_type_scat_source
Cu Cu 0.3201 1.2651 'International Tables Vol C Tables 4.2.6.8 and 6.1.1.4'
H H 0.0000 0.0000 'International Tables Vol C Tables 4.2.6.8 and 6.1.1.4'
N N 0.0061 0.0033 'International Tables Vol C Tables 4.2.6.8 and 6.1.1.4'
O O 0.0106 0.0060 'International Tables Vol C Tables 4.2.6.8 and 6.1.1.4'

loop_
_geom_angle_atom_site_label_1
_geom_angle_atom_site_label_2
_geom_angle_atom_site_label_3
_geom_angle
_geom_angle_publ_flag
O5 Cu O1 89.49(10) y
O5 Cu O6 175.94(10) y
O1 Cu O6 93.58(10) y
O5 Cu O4 91.38(10) y
O1 Cu O4 88.81(10) y
O6 Cu O4 91.34(10) y
O5 Cu O3 91.72(10) y
O1 Cu O3 178.31(10) y
O6 Cu O3 85.17(10) y
O4 Cu O3 92.35(10) y
O5 Cu O2 89.50(10) y
O1 Cu O2 87.93(10) y
O6 Cu O2 87.96(10) y
O4 Cu O2 176.61(9) y
O3 Cu O2 90.89(10) y
Cu O1 H1A 116(2) ?
Cu O1 H1B 113(2) ?
H1A O1 H1B 113(2) ?
Cu O2 H2A 112(2) ?
Cu O2 H2B 113(2) ?
H2A O2 H2B 112(2) ?
Cu O3 H3A 108(2) ?
Cu O3 H3B 110(2) ?
H3A O3 H3B 113(2) ?
Cu O4 H4A 111(2) ?
Cu O4 H4B 108(2) ?
H4A O4 H4B 113(2) ?
Cu O5 H5A 114(2) ?
Cu O5 H5B 118(2) ?
H5A O5 H5B 114(3) ?
Cu O6 H6A 110(2) ?
Cu O6 H6B 122(2) ?
H6A O6 H6B 112(2) ?
O11 N1 O12 120.8(3) ?
O11 N1 O13 120.7(3) ?
O12 N1 O13 118.5(3) ?
O21 N2 O23 121.1(3) ?
O21 N2 O22 118.9(3) ?
O23 N2 O22 120.0(3) ?

loop_
_geom_bond_atom_site_label_1
_geom_bond_atom_site_label_2
_geom_bond_distance
_geom_bond_publ_flag
Cu O5 2.014(2) y
Cu O1 2.034(2) y
Cu O6 2.041(2) y
Cu O4 2.064(2) y
Cu O3 2.074(2) y
Cu O2 2.084(2) y
O1 H1A 0.981(18) ?
O1 H1B 0.966(18) ?
O2 H2A 0.976(18) ?
O2 H2B 0.981(18) ?
O3 H3A 0.977(18) ?
O3 H3B 0.966(18) ?
O4 H4A 0.970(18) ?
O4 H4B 0.974(18) ?
O5 H5A 0.974(18) ?
O5 H5B 0.963(18) ?
O6 H6A 0.973(18) ?
O6 H6B 0.978(18) ?
N1 O11 1.241(4) y
N1 O12 1.245(4) y
N1 O13 1.268(4) y
N2 O21 1.233(4) y
N2 O23 1.252(4) y
N2 O22 1.272(4) y

loop_
_geom_hbond_atom_site_label_D
_geom_hbond_atom_site_label_H
_geom_hbond_atom_site_label_A
_geom_hbond_site_symmetry_A
_geom_hbond_distance_DH
_geom_hbond_distance_HA
_geom_hbond_distance_DA
_geom_hbond_angle_DHA
O1 H1A O4 2 0.981(18) 1.914(18) 2.894(3) 179(3)
O1 H1B O13 1_445 0.966(18) 1.788(19) 2.741(4) 168(4)
O2 H2B O22 2_666 0.981(18) 2.12(2) 3.038(4) 156(3)
O2 H2A O23 . 0.976(18) 2.00(2) 2.940(4) 162(3)
O2 H2B O21 1_545 0.981(18) 2.38(3) 2.912(4) 113(3)
O3 H3A O22 . 0.977(18) 1.83(2) 2.779(4) 162(3)
O3 H3B O23 2_666 0.966(18) 1.88(2) 2.827(4) 167(3)
O4 H4A O2 1_455 0.970(18) 1.99(2) 2.942(4) 167(4)
O4 H4A O1 1_455 0.970(18) 2.60(4) 3.070(3) 110(3)
O4 H4B O11 1_445 0.974(18) 1.79(2) 2.763(4) 175(3)
O5 H5A O12 . 0.974(18) 1.78(2) 2.735(3) 166(4)
O5 H5A N1 . 0.974(18) 2.50(3) 3.417(4) 156(3)
O5 H5A O11 . 0.974(18) 2.58(3) 3.285(3) 130(3)
O5 H5B O13 1_455 0.963(18) 1.78(2) 2.740(4) 172(4)
O5 H5B N1 1_455 0.963(18) 2.47(2) 3.365(4) 155(3)
O5 H5B O12 1_455 0.963(18) 2.45(3) 3.123(3) 126(3)
O6 H6B O21 1_545 0.978(18) 2.44(3) 3.154(3) 130(3)
O6 H6B O22 1_545 0.978(18) 1.91(2) 2.860(4) 162(4)
O6 H6B N2 1_545 0.978(18) 2.51(2) 3.436(4) 157(3)
